data_7060253
loop_
_publ_author_name
'Song, Hao'
'Zhang, Sen-Yu'
'Gu, Peng-Fei'
'Wu, Hua-Yu'
'Wang, Zi-Kun'
'Wang, Shi'
'Wang, Zheng'
'Gu, Yu-Yang'
'Li, Yong-Hua'

_publ_section_title
;
 Trapping of two mononuclear silyl platinum(ii)/palladium(ii) complexes
 and a unique dinuclear bis(\m2-disilene)(silyl)nickel(ii) complex
;
_journal_issue 46
_journal_name_full 'New Journal of Chemistry'
_journal_page_first 20351
_journal_page_last 20357
_journal_paper_doi 10.1039/D0NJ04079G
_journal_volume 44
_journal_year 2020
_chemical_formula_moiety 'C18 H36 O2 P2 Pt Si2'
_chemical_formula_sum 'C18 H36 O2 P2 Pt Si2'
_chemical_formula_weight 597.68
_space_group_crystal_system monoclinic
_space_group_IT_number 14
_space_group_name_Hall '-P 2ybc'
_space_group_name_H-M_alt 'P 1 21/c 1'
_atom_sites_solution_hydrogens geom
_audit_creation_date 2020-09-15
_audit_creation_method
;
Olex2 1.2
(compiled 2018.05.29 svn.r3508 for OlexSys, GUI svn.r5506)
;
_audit_update_record
;
2020-09-16 deposited with the CCDC.	2020-10-19 downloaded from the CCDC.
;
_cell_angle_alpha 90
_cell_angle_beta 98.15(3)
_cell_angle_gamma 90
_cell_formula_units_Z 4
_cell_length_a 8.6370(17)
_cell_length_b 15.795(3)
_cell_length_c 18.196(4)
_cell_measurement_reflns_used 4623
_cell_measurement_temperature 293(2)
_cell_measurement_theta_max 27.1984
_cell_measurement_theta_min 2.2905
_cell_volume 2457.3(9)
_computing_molecular_graphics 'Olex2 (Dolomanov et al., 2009)'
_computing_publication_material 'Olex2 (Dolomanov et al., 2009)'
_computing_structure_refinement 'ShelXL (Sheldrick, 2015)'
_diffrn_ambient_temperature 293(2)
_diffrn_measured_fraction_theta_full 1.000
_diffrn_measured_fraction_theta_max 0.970
_diffrn_measurement_device_type 'Bruker P4'
_diffrn_measurement_method '\w scans'
_diffrn_radiation_monochromator graphite
_diffrn_radiation_type MoK\a
_diffrn_radiation_wavelength 0.71073
_diffrn_reflns_av_R_equivalents 0.0996
_diffrn_reflns_av_unetI/netI 0.0571
_diffrn_reflns_Laue_measured_fraction_full 1.000
_diffrn_reflns_Laue_measured_fraction_max 0.970
_diffrn_reflns_limit_h_max 10
_diffrn_reflns_limit_h_min -10
_diffrn_reflns_limit_k_max 18
_diffrn_reflns_limit_k_min -18
_diffrn_reflns_limit_l_max 21
_diffrn_reflns_limit_l_min -21
_diffrn_reflns_number 20147
_diffrn_reflns_point_group_measured_fraction_full 1.000
_diffrn_reflns_point_group_measured_fraction_max 0.970
_diffrn_reflns_theta_full 25.002
_diffrn_reflns_theta_max 25.002
_diffrn_reflns_theta_min 1.130
_exptl_absorpt_coefficient_mu 5.947
_exptl_absorpt_correction_type none
_exptl_crystal_colour yellow
_exptl_crystal_colour_primary yellow
_exptl_crystal_density_diffrn 1.616
_exptl_crystal_description block
_exptl_crystal_F_000 1184
_exptl_crystal_size_max 0.19
_exptl_crystal_size_mid 0.18
_exptl_crystal_size_min 0.17
_refine_diff_density_max 5.489
_refine_diff_density_min -2.868
_refine_diff_density_rms 0.401
_refine_ls_extinction_method none
_refine_ls_goodness_of_fit_ref 1.137
_refine_ls_hydrogen_treatment constr
_refine_ls_matrix_type full
_refine_ls_number_parameters 235
_refine_ls_number_reflns 4372
_refine_ls_number_restraints 97
_refine_ls_restrained_S_all 1.127
_refine_ls_R_factor_all 0.1121
_refine_ls_R_factor_gt 0.1075
_refine_ls_shift/su_max 0.002
_refine_ls_shift/su_mean 0.000
_refine_ls_structure_factor_coef Fsqd
_refine_ls_weighting_details 'w=1/[\s^2^(Fo^2^)+(0.0126P)^2^+372.5082P] where P=(Fo^2^+2Fc^2^)/3'
_refine_ls_weighting_scheme calc
_refine_ls_wR_factor_gt 0.2326
_refine_ls_wR_factor_ref 0.2375
_reflns_Friedel_coverage 0.000
_reflns_number_gt 4187
_reflns_number_total 4372
_reflns_threshold_expression 'I > 2\s(I)'
_cod_data_source_file d0nj04079g2.cif
_cod_data_source_block 12q
_cod_database_code 7060253
_shelx_shelxl_version_number 2014/7
_shelx_space_group_comment
;
The symmetry employed for this shelxl refinement is uniquely defined
by the following loop, which should always be used as a source of
symmetry information in preference to the above space-group names.
They are only intended as comments.
;
_shelx_estimated_absorpt_t_max 0.431
_shelx_estimated_absorpt_t_min 0.398
_olex2_refinement_description
;
1. Twinned data refinement
 Scales: 0.8679(13)
 0.1321(13)
2. Fixed Uiso
 At 1.2 times of:
  All C(H) groups, All C(H,H) groups
 At 1.5 times of:
  All C(H,H,H) groups
3. Rigid bond restraints
 P2, C17, Si1, C8, Pt1, P2
 with sigma for 1-2 distances of 0.001 and sigma for 1-3 distances of 0.002
4. Uiso/Uaniso restraints and constraints
Uanis(C6) \\sim Ueq, Uanis(C5) \\sim Ueq, Uanis(C3) \\sim Ueq, Uanis(C2) \\sim
Ueq, Uanis(C1) \\sim Ueq: with sigma of 0.01 and sigma for terminal atoms of
0.02
Uanis(C12) \\sim Ueq, Uanis(C10) \\sim Ueq: with sigma of 0.01 and sigma for
terminal atoms of 0.02
Uanis(C4) \\sim Ueq, Uanis(C17) \\sim Ueq: with sigma of 0.001 and sigma for
terminal atoms of 0.002
Uanis(P2) \\sim Ueq, Uanis(Si2) \\sim Ueq, Uanis(O2) \\sim Ueq, Uanis(C8) \\sim
Ueq, Uanis(C9) \\sim Ueq, Uanis(C15) \\sim Ueq: with sigma of 0.001 and sigma
for terminal atoms of 0.002
5.a Secondary CH2 refined with riding coordinates:
 C9(H9A,H9B), C11(H11A,H11B), C15(H15A,H15B), C16(H16A,H16B)
5.b Aromatic/amide H refined with riding coordinates:
 C2(H2), C3(H3), C4(H4), C5(H5)
5.c Idealised Me refined as rotating group:
 C7(H7A,H7B,H7C), C8(H8A,H8B,H8C), C10(H10A,H10B,H10C), C12(H12A,H12B,H12C),
 C13(H13A,H13B,H13C), C14(H14A,H14B,H14C), C17(H17A,H17B,H17C), C18(H18A,H18B,
 H18C)
;
_olex2_submission_special_instructions 'No special instructions were received'

loop_
_space_group_symop_operation_xyz
'x, y, z'
'-x, y+1/2, -z+1/2'
'-x, -y, -z'
'x, -y-1/2, z-1/2'

loop_
_atom_site_label
_atom_site_type_symbol
_atom_site_fract_x
_atom_site_fract_y
_atom_site_fract_z
_atom_site_U_iso_or_equiv
_atom_site_adp_type
_atom_site_occupancy
_atom_site_site_symmetry_order
_atom_site_calc_flag
_atom_site_refinement_flags_posn
_atom_site_refinement_flags_adp
_atom_site_refinement_flags_occupancy
_atom_site_disorder_assembly
_atom_site_disorder_group
Pt1 Pt 0.15883(6) 0.33107(3) 0.22020(3) 0.01010(9) Uani 1 1 d . U . . .
Si1 Si 0.3373(4) 0.4346(2) 0.1916(2) 0.0129(6) Uani 1 1 d . U . . .
Si2 Si 0.2332(4) 0.3795(2) 0.3420(2) 0.0102(4) Uani 1 1 d . U . . .
P1 P 0.0667(4) 0.2948(2) 0.0993(2) 0.0150(9) Uani 1 1 d . . . . .
P2 P 0.0025(4) 0.2230(2) 0.25196(19) 0.0111(3) Uani 1 1 d . U . . .
O1 O 0.3364(10) 0.3108(6) 0.3998(5) 0.015(2) Uani 1 1 d . . . . .
O2 O 0.0879(10) 0.3957(6) 0.3932(5) 0.0135(5) Uani 1 1 d . U . . .
C1 C 0.3948(14) 0.5071(9) 0.2752(8) 0.015(3) Uani 1 1 d . U . . .
C2 C 0.4830(15) 0.5805(8) 0.2728(8) 0.014(3) Uani 1 1 d . U . . .
H2 H 0.5094 0.5991 0.2276 0.017 Uiso 1 1 calc R . . . .
C3 C 0.5327(16) 0.6269(9) 0.3379(8) 0.018(3) Uani 1 1 d . U . . .
H3 H 0.5922 0.6757 0.3362 0.022 Uiso 1 1 calc R . . . .
C4 C 0.4916(15) 0.5989(8) 0.4046(7) 0.0107(5) Uani 1 1 d . U . . .
H4 H 0.5261 0.6289 0.4479 0.013 Uiso 1 1 calc R . . . .
C5 C 0.3992(15) 0.5265(8) 0.4085(7) 0.011(3) Uani 1 1 d . U . . .
H5 H 0.3688 0.5103 0.4535 0.014 Uiso 1 1 calc R . . . .
C6 C 0.3528(15) 0.4788(8) 0.3441(7) 0.010(3) Uani 1 1 d . U . . .
C7 C 0.2663(19) 0.5077(9) 0.1108(8) 0.022(4) Uani 1 1 d . . . . .
H7A H 0.2493 0.4755 0.0656 0.032 Uiso 1 1 calc GR . . . .
H7B H 0.3437 0.5505 0.1069 0.032 Uiso 1 1 calc GR . . . .
H7C H 0.1702 0.5341 0.1191 0.032 Uiso 1 1 calc GR . . . .
C8 C 0.5279(14) 0.3875(8) 0.1714(7) 0.0080(7) Uani 1 1 d . U . . .
H8A H 0.5649 0.3470 0.2092 0.012 Uiso 1 1 calc GR . . . .
H8B H 0.6041 0.4317 0.1708 0.012 Uiso 1 1 calc GR . . . .
H8C H 0.5117 0.3599 0.1239 0.012 Uiso 1 1 calc GR . . . .
C9 C 0.4790(15) 0.2794(9) 0.3801(7) 0.0141(5) Uani 1 1 d . U . . .
H9A H 0.5486 0.3261 0.3736 0.017 Uiso 1 1 calc R . . . .
H9B H 0.4587 0.2486 0.3336 0.017 Uiso 1 1 calc R . . . .
C10 C 0.5532(19) 0.2223(10) 0.4400(9) 0.032(4) Uani 1 1 d . U . . .
H10A H 0.6417 0.1947 0.4241 0.047 Uiso 1 1 calc GR . . . .
H10B H 0.4787 0.1805 0.4506 0.047 Uiso 1 1 calc GR . . . .
H10C H 0.5868 0.2548 0.4839 0.047 Uiso 1 1 calc GR . . . .
C11 C -0.0382(16) 0.4489(9) 0.3628(10) 0.026(4) Uani 1 1 d . . . . .
H11A H -0.0839 0.4279 0.3145 0.031 Uiso 1 1 calc R . . . .
H11B H -0.0001 0.5059 0.3566 0.031 Uiso 1 1 calc R . . . .
C12 C -0.1615(15) 0.4500(10) 0.4154(9) 0.023(4) Uani 1 1 d . U . . .
H12A H -0.2520 0.4804 0.3927 0.035 Uiso 1 1 calc GR . . . .
H12B H -0.1193 0.4773 0.4610 0.035 Uiso 1 1 calc GR . . . .
H12C H -0.1904 0.3929 0.4255 0.035 Uiso 1 1 calc GR . . . .
C13 C 0.1852(18) 0.2816(10) 0.0236(8) 0.024(4) Uani 1 1 d . . . . .
H13A H 0.2389 0.3335 0.0166 0.036 Uiso 1 1 calc GR . . . .
H13B H 0.1184 0.2671 -0.0213 0.036 Uiso 1 1 calc GR . . . .
H13C H 0.2603 0.2372 0.0362 0.036 Uiso 1 1 calc GR . . . .
C14 C -0.0860(17) 0.3669(10) 0.0568(9) 0.025(4) Uani 1 1 d . . . . .
H14A H -0.1641 0.3732 0.0891 0.038 Uiso 1 1 calc GR . . . .
H14B H -0.1332 0.3443 0.0100 0.038 Uiso 1 1 calc GR . . . .
H14C H -0.0407 0.4211 0.0491 0.038 Uiso 1 1 calc GR . . . .
C15 C -0.0349(17) 0.1935(9) 0.1000(8) 0.0191(5) Uani 1 1 d . U . . .
H15A H -0.1075 0.1875 0.0545 0.023 Uiso 1 1 calc R . . . .
H15B H 0.0405 0.1477 0.1021 0.023 Uiso 1 1 calc R . . . .
C16 C -0.1247(15) 0.1874(10) 0.1671(8) 0.022(4) Uani 1 1 d . . . . .
H16A H -0.1571 0.1293 0.1733 0.027 Uiso 1 1 calc R . . . .
H16B H -0.2177 0.2224 0.1587 0.027 Uiso 1 1 calc R . . . .
C17 C -0.1388(15) 0.2333(8) 0.3158(7) 0.0118(6) Uani 1 1 d . U . . .
H17A H -0.0851 0.2417 0.3652 0.018 Uiso 1 1 calc GR . . . .
H17B H -0.2008 0.1828 0.3144 0.018 Uiso 1 1 calc GR . . . .
H17C H -0.2055 0.2810 0.3018 0.018 Uiso 1 1 calc GR . . . .
C18 C 0.1083(17) 0.1308(10) 0.2869(9) 0.025(4) Uani 1 1 d . . . . .
H18A H 0.1734 0.1119 0.2516 0.038 Uiso 1 1 calc GR . . . .
H18B H 0.0358 0.0868 0.2949 0.038 Uiso 1 1 calc GR . . . .
H18C H 0.1722 0.1441 0.3330 0.038 Uiso 1 1 calc GR . . . .

loop_
_atom_site_aniso_label
_atom_site_aniso_U_11
_atom_site_aniso_U_22
_atom_site_aniso_U_33
_atom_site_aniso_U_23
_atom_site_aniso_U_13
_atom_site_aniso_U_12
Pt1 0.00331(15) 0.01131(18) 0.01598(19) -0.0010(2) 0.00241(16) -0.0013(2)
Si1 0.0040(6) 0.0157(10) 0.0201(16) -0.0006(9) 0.0052(7) -0.0024(5)
Si2 0.0094(7) 0.0103(7) 0.0109(7) 0.0007(5) 0.0017(5) -0.0001(5)
P1 0.0060(15) 0.0178(17) 0.0218(18) 0.0004(15) 0.0034(13) 0.0015(13)
P2 0.0102(5) 0.0112(6) 0.0124(6) 0.0002(5) 0.0028(4) -0.0015(4)
O1 0.009(4) 0.011(5) 0.026(5) 0.001(4) 0.008(4) 0.002(3)
O2 0.0133(7) 0.0136(7) 0.0137(7) 0.0000(6) 0.0020(6) 0.0001(6)
C1 0.007(4) 0.016(5) 0.024(5) 0.002(4) 0.007(4) 0.004(4)
C2 0.006(4) 0.015(5) 0.023(5) 0.004(4) 0.005(4) -0.001(4)
C3 0.011(5) 0.019(5) 0.024(5) -0.003(4) -0.005(4) -0.002(4)
C4 0.0105(7) 0.0107(7) 0.0108(7) 0.0000(6) 0.0015(6) 0.0001(6)
C5 0.005(4) 0.016(5) 0.012(5) 0.004(4) -0.001(4) 0.003(4)
C6 0.006(4) 0.010(4) 0.013(5) -0.001(4) -0.002(4) 0.002(4)
C7 0.032(8) 0.011(6) 0.021(7) 0.008(6) 0.000(6) -0.005(6)
C8 0.0066(6) 0.0092(13) 0.0086(14) 0.0004(10) 0.0028(7) -0.0003(7)
C9 0.0140(7) 0.0141(7) 0.0142(7) -0.0002(6) 0.0019(6) 0.0002(6)
C10 0.027(7) 0.032(7) 0.038(7) 0.006(6) 0.011(6) 0.022(6)
C11 0.011(6) 0.013(7) 0.054(10) 0.005(7) 0.008(7) -0.006(6)
C12 0.008(6) 0.027(7) 0.036(7) -0.004(6) 0.008(5) 0.002(5)
C13 0.030(7) 0.026(8) 0.018(7) -0.004(6) 0.012(6) 0.000(7)
C14 0.009(6) 0.030(8) 0.034(8) 0.001(7) -0.006(6) 0.003(6)
C15 0.0191(7) 0.0192(7) 0.0191(7) 0.0000(6) 0.0026(6) -0.0001(6)
C16 0.007(6) 0.025(8) 0.034(8) -0.002(7) 0.004(6) -0.006(6)
C17 0.0108(8) 0.0123(14) 0.0127(9) 0.0008(10) 0.0033(5) -0.0012(10)
C18 0.015(6) 0.021(7) 0.040(9) -0.005(7) 0.005(7) 0.007(6)

loop_
_atom_type_symbol
_atom_type_description
_atom_type_scat_dispersion_real
_atom_type_scat_dispersion_imag
_atom_type_scat_source
C C 0.0033 0.0016 'International Tables Vol C Tables 4.2.6.8 and 6.1.1.4'
H H 0.0000 0.0000 'International Tables Vol C Tables 4.2.6.8 and 6.1.1.4'
O O 0.0106 0.0060 'International Tables Vol C Tables 4.2.6.8 and 6.1.1.4'
P P 0.1023 0.0942 'International Tables Vol C Tables 4.2.6.8 and 6.1.1.4'
Pt Pt -1.7033 8.3905 'International Tables Vol C Tables 4.2.6.8 and 6.1.1.4'
Si Si 0.0817 0.0704 'International Tables Vol C Tables 4.2.6.8 and 6.1.1.4'

loop_
_geom_angle_atom_site_label_1
_geom_angle_atom_site_label_2
_geom_angle_atom_site_label_3
_geom_angle
_geom_angle_site_symmetry_1
_geom_angle_site_symmetry_3
_geom_angle_publ_flag
Si2 Pt1 Si1 83.26(13) . . ?
P1 Pt1 Si1 96.31(13) . . ?
P1 Pt1 Si2 174.00(13) . . ?
P2 Pt1 Si1 175.18(12) . . ?
P2 Pt1 Si2 95.53(12) . . ?
P2 Pt1 P1 85.39(13) . . ?
C1 Si1 Pt1 110.1(5) . . ?
C7 Si1 Pt1 116.3(5) . . ?
C7 Si1 C1 105.7(6) . . ?
C8 Si1 Pt1 112.6(4) . . ?
C8 Si1 C1 104.8(5) . . ?
C8 Si1 C7 106.5(7) . . ?
O1 Si2 Pt1 115.6(4) . . ?
O1 Si2 O2 97.0(5) . . ?
O1 Si2 C6 106.6(5) . . ?
O2 Si2 Pt1 116.5(3) . . ?
O2 Si2 C6 108.2(5) . . ?
C6 Si2 Pt1 111.6(4) . . ?
C13 P1 Pt1 126.1(5) . . ?
C14 P1 Pt1 112.3(5) . . ?
C14 P1 C13 101.4(7) . . ?
C15 P1 Pt1 108.2(5) . . ?
C15 P1 C13 103.0(7) . . ?
C15 P1 C14 103.3(7) . . ?
C16 P2 Pt1 108.5(5) . . ?
C17 P2 Pt1 124.7(4) . . ?
C17 P2 C16 100.9(6) . . ?
C18 P2 Pt1 113.9(5) . . ?
C18 P2 C16 105.1(7) . . ?
C18 P2 C17 101.6(7) . . ?
C9 O1 Si2 118.0(8) . . ?
C11 O2 Si2 117.6(9) . . ?
C2 C1 Si1 123.7(11) . . ?
C2 C1 C6 120.0(13) . . ?
C6 C1 Si1 116.2(10) . . ?
C1 C2 H2 119.7 . . ?
C1 C2 C3 120.6(13) . . ?
C3 C2 H2 119.7 . . ?
C2 C3 H3 120.5 . . ?
C4 C3 C2 119.1(13) . . ?
C4 C3 H3 120.5 . . ?
C3 C4 H4 119.2 . . ?
C3 C4 C5 121.6(12) . . ?
C5 C4 H4 119.2 . . ?
C4 C5 H5 120.2 . . ?
C4 C5 C6 119.5(12) . . ?
C6 C5 H5 120.2 . . ?
C1 C6 Si2 117.0(9) . . ?
C5 C6 Si2 123.9(10) . . ?
C5 C6 C1 119.2(12) . . ?
Si1 C7 H7A 109.5 . . ?
Si1 C7 H7B 109.5 . . ?
Si1 C7 H7C 109.5 . . ?
H7A C7 H7B 109.5 . . ?
H7A C7 H7C 109.5 . . ?
H7B C7 H7C 109.5 . . ?
Si1 C8 H8A 109.5 . . ?
Si1 C8 H8B 109.5 . . ?
Si1 C8 H8C 109.5 . . ?
H8A C8 H8B 109.5 . . ?
H8A C8 H8C 109.5 . . ?
H8B C8 H8C 109.5 . . ?
O1 C9 H9A 109.9 . . ?
O1 C9 H9B 109.9 . . ?
O1 C9 C10 109.0(12) . . ?
H9A C9 H9B 108.3 . . ?
C10 C9 H9A 109.9 . . ?
C10 C9 H9B 109.9 . . ?
C9 C10 H10A 109.5 . . ?
C9 C10 H10B 109.5 . . ?
C9 C10 H10C 109.5 . . ?
H10A C10 H10B 109.5 . . ?
H10A C10 H10C 109.5 . . ?
H10B C10 H10C 109.5 . . ?
O2 C11 H11A 109.9 . . ?
O2 C11 H11B 109.9 . . ?
O2 C11 C12 109.0(13) . . ?
H11A C11 H11B 108.3 . . ?
C12 C11 H11A 109.9 . . ?
C12 C11 H11B 109.9 . . ?
C11 C12 H12A 109.5 . . ?
C11 C12 H12B 109.5 . . ?
C11 C12 H12C 109.5 . . ?
H12A C12 H12B 109.5 . . ?
H12A C12 H12C 109.5 . . ?
H12B C12 H12C 109.5 . . ?
P1 C13 H13A 109.5 . . ?
P1 C13 H13B 109.5 . . ?
P1 C13 H13C 109.5 . . ?
H13A C13 H13B 109.5 . . ?
H13A C13 H13C 109.5 . . ?
H13B C13 H13C 109.5 . . ?
P1 C14 H14A 109.5 . . ?
P1 C14 H14B 109.5 . . ?
P1 C14 H14C 109.5 . . ?
H14A C14 H14B 109.5 . . ?
H14A C14 H14C 109.5 . . ?
H14B C14 H14C 109.5 . . ?
P1 C15 H15A 109.5 . . ?
P1 C15 H15B 109.5 . . ?
H15A C15 H15B 108.0 . . ?
C16 C15 P1 110.9(10) . . ?
C16 C15 H15A 109.5 . . ?
C16 C15 H15B 109.5 . . ?
P2 C16 H16A 109.7 . . ?
P2 C16 H16B 109.7 . . ?
C15 C16 P2 109.6(9) . . ?
C15 C16 H16A 109.7 . . ?
C15 C16 H16B 109.7 . . ?
H16A C16 H16B 108.2 . . ?
P2 C17 H17A 109.5 . . ?
P2 C17 H17B 109.5 . . ?
P2 C17 H17C 109.5 . . ?
H17A C17 H17B 109.5 . . ?
H17A C17 H17C 109.5 . . ?
H17B C17 H17C 109.5 . . ?
P2 C18 H18A 109.5 . . ?
P2 C18 H18B 109.5 . . ?
P2 C18 H18C 109.5 . . ?
H18A C18 H18B 109.5 . . ?
H18A C18 H18C 109.5 . . ?
H18B C18 H18C 109.5 . . ?

loop_
_geom_bond_atom_site_label_1
_geom_bond_atom_site_label_2
_geom_bond_distance
_geom_bond_site_symmetry_2
_geom_bond_publ_flag
Pt1 Si1 2.356(4) . ?
Pt1 Si2 2.346(4) . ?
Pt1 P1 2.303(4) . ?
Pt1 P2 2.300(3) . ?
Si1 C1 1.914(15) . ?
Si1 C7 1.900(14) . ?
Si1 C8 1.890(13) . ?
Si2 O1 1.677(9) . ?
Si2 O2 1.686(10) . ?
Si2 C6 1.875(13) . ?
P1 C13 1.841(16) . ?
P1 C14 1.829(15) . ?
P1 C15 1.825(15) . ?
P2 C16 1.851(14) . ?
P2 C17 1.807(14) . ?
P2 C18 1.789(15) . ?
O1 C9 1.420(16) . ?
O2 C11 1.424(17) . ?
C1 C2 1.391(19) . ?
C1 C6 1.424(19) . ?
C2 H2 0.9300 . ?
C2 C3 1.41(2) . ?
C3 H3 0.9300 . ?
C3 C4 1.38(2) . ?
C4 H4 0.9300 . ?
C4 C5 1.402(18) . ?
C5 H5 0.9300 . ?
C5 C6 1.405(18) . ?
C7 H7A 0.9600 . ?
C7 H7B 0.9600 . ?
C7 H7C 0.9600 . ?
C8 H8A 0.9600 . ?
C8 H8B 0.9600 . ?
C8 H8C 0.9600 . ?
C9 H9A 0.9700 . ?
C9 H9B 0.9700 . ?
C9 C10 1.49(2) . ?
C10 H10A 0.9600 . ?
C10 H10B 0.9600 . ?
C10 H10C 0.9600 . ?
C11 H11A 0.9700 . ?
C11 H11B 0.9700 . ?
C11 C12 1.53(2) . ?
C12 H12A 0.9600 . ?
C12 H12B 0.9600 . ?
C12 H12C 0.9600 . ?
C13 H13A 0.9600 . ?
C13 H13B 0.9600 . ?
C13 H13C 0.9600 . ?
C14 H14A 0.9600 . ?
C14 H14B 0.9600 . ?
C14 H14C 0.9600 . ?
C15 H15A 0.9700 . ?
C15 H15B 0.9700 . ?
C15 C16 1.54(2) . ?
C16 H16A 0.9700 . ?
C16 H16B 0.9700 . ?
C17 H17A 0.9600 . ?
C17 H17B 0.9600 . ?
C17 H17C 0.9600 . ?
C18 H18A 0.9600 . ?
C18 H18B 0.9600 . ?
C18 H18C 0.9600 . ?

loop_
_twin_individual_id
_twin_individual_mass_fraction_refined
1 0.8679(13)
2 0.1321(13)
